data_4114356
loop_
_publ_author_name
'Angel Ugrinov'
'Slavi C. Sevov'

_publ_section_title
;
 Derivatization of Deltahedral Zintl Ions by Nucleophilic Addition:
 [Ph-Ge9-SbPh2]2-and [Ph2Sb-Ge9-Ge9-SbPh2]4-
;
_journal_name_full 'Journal of the American Chemical Society'
_journal_page_first 14059
_journal_page_last 14064
_journal_paper_doi 10.1021/ja037007b
_journal_volume 125
_journal_year 2003
_chemical_formula_sum 'C24 H48 Ge9 K4 O12'
_chemical_formula_weight 1338.33
_chemical_name_systematic
; 
(K-18C6)2K2[Ge9]
;
_space_group_IT_number 14
_symmetry_cell_setting monoclinic
_symmetry_space_group_name_Hall '-P 2ybc'
_symmetry_space_group_name_H-M 'P 1 21/c 1'
_atom_sites_solution_hydrogens geom
_atom_sites_solution_primary direct
_atom_sites_solution_secondary difmap
_audit_creation_method SHELXL-97
_cell_angle_alpha 90.00
_cell_angle_beta 101.7740(10)
_cell_angle_gamma 90.00
_cell_formula_units_Z 4
_cell_length_a 9.8013(6)
_cell_length_b 30.734(2)
_cell_length_c 15.5347(10)
_cell_measurement_temperature 100(2)
_cell_volume 4581.1(5)
_computing_cell_refinement 'Bruker SMART'
_computing_data_collection 'Bruker SMART'
_computing_data_reduction 'Bruker SHELXTL-V5.1'
_computing_molecular_graphics 'Bruker SHELXTL-V5.1'
_computing_publication_material 'Bruker SHELXTL-V5.1'
_computing_structure_refinement 'Bruker SHELXTL-V5.1'
_computing_structure_solution 'Bruker SHELXTL-V5.1'
_diffrn_ambient_temperature 100(2)
_diffrn_measured_fraction_theta_full 0.999
_diffrn_measured_fraction_theta_max 0.999
_diffrn_measurement_device_type 'CCD area detector'
_diffrn_measurement_method 'phi and omega scans'
_diffrn_radiation_monochromator graphite
_diffrn_radiation_source 'fine-focus sealed tube'
_diffrn_radiation_type MoK\a
_diffrn_radiation_wavelength 0.71073
_diffrn_reflns_av_R_equivalents 0.1413
_diffrn_reflns_av_sigmaI/netI 0.1178
_diffrn_reflns_limit_h_max 11
_diffrn_reflns_limit_h_min -11
_diffrn_reflns_limit_k_max 36
_diffrn_reflns_limit_k_min -36
_diffrn_reflns_limit_l_max 18
_diffrn_reflns_limit_l_min -18
_diffrn_reflns_number 37488
_diffrn_reflns_theta_full 25.00
_diffrn_reflns_theta_max 25.00
_diffrn_reflns_theta_min 1.49
_exptl_absorpt_coefficient_mu 6.227
_exptl_absorpt_correction_T_max 1.0000
_exptl_absorpt_correction_T_min 0.6382
_exptl_absorpt_correction_type empirical
_exptl_absorpt_process_details SADABS
_exptl_crystal_colour yellow-green
_exptl_crystal_density_diffrn 1.940
_exptl_crystal_description plate
_exptl_crystal_F_000 2608
_exptl_crystal_size_max 0.26
_exptl_crystal_size_mid 0.12
_exptl_crystal_size_min 0.04
_refine_diff_density_max 2.126
_refine_diff_density_min -0.903
_refine_diff_density_rms 0.263
_refine_ls_extinction_method none
_refine_ls_goodness_of_fit_ref 0.987
_refine_ls_hydrogen_treatment mixed
_refine_ls_matrix_type fullcycle
_refine_ls_number_parameters 438
_refine_ls_number_reflns 8084
_refine_ls_number_restraints 0
_refine_ls_restrained_S_all 0.987
_refine_ls_R_factor_all 0.1763
_refine_ls_R_factor_gt 0.0866
_refine_ls_shift/su_max 0.086
_refine_ls_shift/su_mean 0.024
_refine_ls_structure_factor_coef Fsqd
_refine_ls_weighting_details 'calc w=1/[\s^2^(Fo^2^)+(0.1338P)^2^+0.0000P] where P=(Fo^2^+2Fc^2^)/3'
_refine_ls_weighting_scheme calc
_refine_ls_wR_factor_gt 0.2197
_refine_ls_wR_factor_ref 0.2578
_reflns_number_gt 3885
_reflns_number_total 8084
_reflns_threshold_expression >2sigma(I)
_cod_data_source_file ja037007bsi20030701_034647_5.cif
_cod_data_source_block p21c
_cod_database_code 4114356

loop_
_symmetry_equiv_pos_as_xyz
'x, y, z'
'-x, y+1/2, -z+1/2'
'-x, -y, -z'
'x, -y-1/2, z-1/2'

loop_
_atom_site_label
_atom_site_type_symbol
_atom_site_fract_x
_atom_site_fract_y
_atom_site_fract_z
_atom_site_U_iso_or_equiv
_atom_site_adp_type
_atom_site_occupancy
_atom_site_symmetry_multiplicity
_atom_site_calc_flag
_atom_site_refinement_flags
Ge1 Ge 0.27514(15) 0.29795(5) 0.06769(10) 0.0370(4) Uani 1 1 d .
Ge2 Ge -0.04226(15) 0.30088(5) 0.19945(10) 0.0387(4) Uani 1 1 d .
Ge3 Ge 0.27336(15) 0.37437(5) 0.14584(10) 0.0363(4) Uani 1 1 d .
Ge4 Ge -0.04190(15) 0.37469(5) 0.11138(11) 0.0380(4) Uani 1 1 d .
Ge5 Ge 0.10920(15) 0.35917(6) -0.00175(10) 0.0459(5) Uani 1 1 d .
Ge6 Ge -0.05753(18) 0.29872(6) 0.03193(11) 0.0490(5) Uani 1 1 d .
Ge7 Ge 0.28477(19) 0.30096(6) 0.23458(11) 0.0525(5) Uani 1 1 d .
Ge8 Ge 0.12139(16) 0.36364(7) 0.26032(11) 0.0525(5) Uani 1 1 d .
Ge9 Ge 0.11535(18) 0.24804(5) 0.13515(15) 0.0575(6) Uani 1 1 d .
K1 K -0.2068(3) 0.39239(11) -0.1232(2) 0.0383(8) Uani 1 1 d .
O11 O -0.0462(11) 0.4323(4) -0.2431(7) 0.055(3) Uani 1 1 d .
O12 O -0.1251(13) 0.3443(5) -0.2568(9) 0.028(3) Uani 0.67 1 d P
O13 O -0.1205(12) 0.4791(4) -0.1119(8) 0.057(3) Uani 1 1 d .
O14 O -0.4740(11) 0.3761(4) -0.0819(8) 0.058(3) Uani 1 1 d .
O15 O -0.3643(11) 0.4617(4) -0.0530(7) 0.052(3) Uani 1 1 d .
O16 O -0.3842(11) 0.3286(4) -0.2167(9) 0.020(3) Uani 0.67 1 d P
C101 C -0.212(3) 0.3171(8) -0.3012(15) 0.095(10) Uani 1 1 d .
H10A H -0.2950 0.3146 -0.2768 0.114 Uiso 1 1 calc R
H10B H -0.2382 0.3259 -0.3623 0.114 Uiso 1 1 calc R
C102 C -0.5543(19) 0.4112(6) -0.0575(14) 0.068(6) Uani 1 1 d .
H10A H -0.6236 0.4008 -0.0259 0.082 Uiso 1 1 calc R
H10B H -0.6001 0.4277 -0.1085 0.082 Uiso 1 1 calc R
C103 C -0.184(2) 0.5096(6) -0.0682(14) 0.076(7) Uani 1 1 d .
H10C H -0.2524 0.5257 -0.1099 0.091 Uiso 1 1 calc R
H10D H -0.1146 0.5300 -0.0380 0.091 Uiso 1 1 calc R
C104 C -0.061(2) 0.4988(6) -0.1759(13) 0.073(6) Uani 1 1 d .
H10E H -0.0111 0.5247 -0.1521 0.088 Uiso 1 1 calc R
H10F H -0.1339 0.5072 -0.2254 0.088 Uiso 1 1 calc R
C105 C -0.443(2) 0.4378(7) 0.0011(12) 0.077(7) Uani 1 1 d .
H10G H -0.4862 0.4579 0.0357 0.093 Uiso 1 1 calc R
H10H H -0.3816 0.4187 0.0412 0.093 Uiso 1 1 calc R
C106 C -0.5661(17) 0.3479(7) -0.1415(12) 0.074(6) Uani 1 1 d .
H10I H -0.6132 0.3638 -0.1931 0.089 Uiso 1 1 calc R
H10J H -0.6353 0.3349 -0.1129 0.089 Uiso 1 1 calc R
C107 C -0.464(3) 0.3120(7) -0.1670(18) 0.127(12) Uani 1 1 d .
H10K H -0.4065 0.3002 -0.1139 0.152 Uiso 1 1 calc R
H10L H -0.5186 0.2883 -0.1981 0.152 Uiso 1 1 calc R
C108 C -0.2543(19) 0.4867(6) -0.0017(12) 0.062(5) Uani 1 1 d .
H10M H -0.1888 0.4680 0.0366 0.074 Uiso 1 1 calc R
H10N H -0.2911 0.5078 0.0341 0.074 Uiso 1 1 calc R
C109 C -0.308(2) 0.2952(6) -0.2425(14) 0.035(5) Uani 0.67 1 d P
H10O H -0.3509 0.2762 -0.2903 0.042 Uiso 1 1 calc R
H10P H -0.2273 0.2839 -0.2016 0.042 Uiso 1 1 calc R
C110 C 0.051(2) 0.3982(9) -0.2543(14) 0.097(8) Uani 1 1 d .
H11A H 0.1352 0.4093 -0.2700 0.116 Uiso 1 1 calc R
H11B H 0.0091 0.3760 -0.2956 0.116 Uiso 1 1 calc R
C111 C 0.037(2) 0.4669(8) -0.2057(14) 0.086(7) Uani 1 1 d .
H11C H 0.0836 0.4802 -0.2487 0.103 Uiso 1 1 calc R
H11D H 0.1077 0.4570 -0.1562 0.103 Uiso 1 1 calc R
C1A2 C -0.183(3) 0.3738(9) -0.3690(17) 0.000(5) Uiso 0.33 1 d P
O161 O -0.504(3) 0.2982(9) -0.3252(17) 0.034(7) Uiso 0.33 1 d P
C1A9 C -0.335(3) 0.3587(9) -0.2545(17) 0.000(5) Uiso 0.33 1 d P
O121 O -0.174(3) 0.2974(10) -0.2971(19) 0.026(7) Uiso 0.33 1 d P
C112 C -0.054(2) 0.3619(7) -0.3145(13) 0.035(5) Uiso 0.67 1 d P
H11E H -0.0012 0.3408 -0.3411 0.041 Uiso 1 1 calc R
H11F H 0.0042 0.3865 -0.2912 0.041 Uiso 1 1 calc R
K2 K 0.4282(3) 0.40318(13) 0.3771(2) 0.0464(9) Uani 1 1 d .
O21 O 0.6993(14) 0.3809(6) 0.3453(10) 0.106(6) Uani 1 1 d .
O22 O 0.5950(14) 0.3364(5) 0.4750(9) 0.029(3) Uiso 0.67 1 d P
O23 O 0.5999(13) 0.4711(4) 0.3163(9) 0.073(4) Uiso 1 1 d .
O24 O 0.3422(12) 0.3559(5) 0.5117(8) 0.076(4) Uani 1 1 d .
O25 O 0.2550(13) 0.4428(5) 0.4918(8) 0.072(4) Uani 1 1 d .
O26 O 0.3572(15) 0.4936(5) 0.3691(9) 0.081(4) Uani 1 1 d .
C201 C 0.4983(14) 0.3034(5) 0.5031(9) 0.006(3) Uiso 0.67 1 d P
H20A H 0.4334 0.2923 0.4523 0.007 Uiso 1 1 calc R
H20B H 0.5514 0.2793 0.5331 0.007 Uiso 1 1 calc R
C202 C 0.434(2) 0.3225(7) 0.5539(14) 0.036(5) Uiso 0.67 1 d P
H20C H 0.5009 0.3354 0.6017 0.043 Uiso 1 1 calc R
H20D H 0.3800 0.3013 0.5789 0.043 Uiso 1 1 calc R
C203 C 0.256(2) 0.3757(7) 0.5600(12) 0.031(5) Uani 0.67 1 d P
H20E H 0.3122 0.3890 0.6120 0.037 Uiso 1 1 calc R
H20F H 0.1966 0.3541 0.5790 0.037 Uiso 1 1 calc R
C204 C 0.724(4) 0.3297(12) 0.418(2) 0.159(14) Uiso 1 1 d .
H20G H 0.7442 0.3056 0.3823 0.191 Uiso 1 1 calc R
H20H H 0.8061 0.3341 0.4640 0.191 Uiso 1 1 calc R
C205 C 0.612(7) 0.316(2) 0.461(5) 0.24(4) Uiso 0.67 1 d P
H20I H 0.6372 0.3158 0.5243 0.288 Uiso 1 1 calc R
H20J H 0.5695 0.2884 0.4386 0.288 Uiso 1 1 calc R
C206 C 0.439(3) 0.5239(9) 0.343(2) 0.128(12) Uani 1 1 d .
H20K H 0.5079 0.5338 0.3929 0.154 Uiso 1 1 calc R
H20L H 0.3826 0.5487 0.3187 0.154 Uiso 1 1 calc R
C207 C 0.275(3) 0.5097(7) 0.4317(14) 0.107(10) Uani 1 1 d .
H20M H 0.2259 0.5361 0.4093 0.128 Uiso 1 1 calc R
H20N H 0.3358 0.5163 0.4876 0.128 Uiso 1 1 calc R
C208 C 0.677(3) 0.4476(10) 0.2650(15) 0.126(13) Uani 1 1 d .
H20O H 0.7303 0.4678 0.2368 0.151 Uiso 1 1 calc R
H20P H 0.6137 0.4321 0.2192 0.151 Uiso 1 1 calc R
C209 C 0.174(2) 0.4753(10) 0.4432(17) 0.115(11) Uani 1 1 d .
H20Q H 0.1055 0.4865 0.4748 0.138 Uiso 1 1 calc R
H20R H 0.1255 0.4642 0.3867 0.138 Uiso 1 1 calc R
C210 C 0.174(2) 0.4076(7) 0.5097(14) 0.079(6) Uiso 1 1 d .
H21A H 0.1042 0.4179 0.5412 0.095 Uiso 1 1 calc R
H21B H 0.1253 0.3949 0.4548 0.095 Uiso 1 1 calc R
C211 C 0.508(3) 0.5056(10) 0.2764(18) 0.127(13) Uani 1 1 d .
H21C H 0.4394 0.4942 0.2277 0.152 Uiso 1 1 calc R
H21D H 0.5612 0.5280 0.2540 0.152 Uiso 1 1 calc R
C212 C 0.774(2) 0.4161(10) 0.3173(18) 0.113(10) Uani 1 1 d .
H21E H 0.8375 0.4050 0.2821 0.136 Uiso 1 1 calc R
H21F H 0.8288 0.4306 0.3683 0.136 Uiso 1 1 calc R
K3 K 0.6152(4) 0.33145(16) 0.1270(5) 0.111(2) Uani 1 1 d .
K4 K 0.1091(6) 0.2537(3) -0.1222(4) 0.190(5) Uani 1 1 d .
C2A2 C 0.501(3) 0.3744(9) 0.5996(19) 0.004(6) Uiso 0.33 1 d P
C2A5 C 0.813(3) 0.3002(9) 0.5453(18) 0.006(6) Uiso 0.33 1 d P
C2A1 C 0.655(3) 0.2475(10) 0.605(2) 0.008(6) Uiso 0.33 1 d P
O221 O 0.645(3) 0.3613(8) 0.4815(16) 0.021(5) Uiso 0.33 1 d P
C2A3 C 0.169(8) 0.331(3) 0.606(5) 0.11(2) Uiso 0.33 1 d P

loop_
_atom_site_aniso_label
_atom_site_aniso_U_11
_atom_site_aniso_U_22
_atom_site_aniso_U_33
_atom_site_aniso_U_23
_atom_site_aniso_U_13
_atom_site_aniso_U_12
Ge1 0.0349(8) 0.0383(9) 0.0433(9) -0.0070(7) 0.0208(7) -0.0002(7)
Ge2 0.0371(9) 0.0423(10) 0.0429(9) 0.0134(7) 0.0229(8) 0.0049(7)
Ge3 0.0324(8) 0.0328(9) 0.0431(10) -0.0025(7) 0.0065(7) -0.0082(7)
Ge4 0.0312(8) 0.0337(9) 0.0491(10) 0.0067(7) 0.0085(7) 0.0106(7)
Ge5 0.0301(8) 0.0768(13) 0.0305(9) 0.0230(8) 0.0054(7) 0.0003(8)
Ge6 0.0539(10) 0.0559(11) 0.0358(9) -0.0136(8) 0.0055(8) -0.0202(9)
Ge7 0.0545(11) 0.0599(12) 0.0379(10) 0.0192(9) -0.0028(8) 0.0182(9)
Ge8 0.0318(8) 0.0904(15) 0.0362(9) -0.0303(9) 0.0090(7) -0.0039(9)
Ge9 0.0485(10) 0.0224(8) 0.1133(16) 0.0034(10) 0.0439(11) 0.0004(8)
K1 0.0320(17) 0.0432(19) 0.0401(19) -0.0029(15) 0.0087(15) 0.0002(14)
O11 0.053(7) 0.068(8) 0.046(7) 0.001(6) 0.017(6) 0.011(6)
O12 0.019(7) 0.039(8) 0.030(8) -0.010(7) 0.014(6) 0.000(6)
O13 0.065(8) 0.033(6) 0.072(9) 0.006(6) 0.012(7) 0.001(6)
O14 0.042(6) 0.067(8) 0.071(8) -0.011(6) 0.025(6) 0.004(6)
O15 0.047(6) 0.059(8) 0.049(7) -0.005(6) 0.008(6) 0.008(6)
O16 0.009(6) 0.009(6) 0.045(8) -0.006(6) 0.013(6) -0.007(5)
C101 0.15(3) 0.088(18) 0.063(14) -0.010(14) 0.062(16) 0.061(19)
C102 0.059(12) 0.073(14) 0.086(15) 0.009(12) 0.045(12) 0.001(11)
C103 0.065(13) 0.042(11) 0.097(16) -0.006(11) -0.040(12) -0.022(10)
C104 0.084(15) 0.052(12) 0.072(14) 0.008(11) -0.012(12) 0.007(11)
C105 0.101(16) 0.099(16) 0.052(11) 0.042(11) 0.064(12) 0.074(14)
C106 0.038(9) 0.120(18) 0.066(13) -0.004(12) 0.014(9) -0.040(11)
C107 0.14(2) 0.056(14) 0.14(2) -0.048(16) -0.08(2) 0.009(16)
C108 0.060(11) 0.055(12) 0.062(12) -0.028(10) -0.006(10) 0.020(10)
C109 0.031(11) 0.015(10) 0.047(13) -0.012(9) -0.017(10) -0.006(9)
C110 0.070(14) 0.16(2) 0.079(16) -0.004(15) 0.055(13) -0.005(15)
C111 0.088(16) 0.101(18) 0.069(15) 0.012(13) 0.015(13) -0.046(15)
K2 0.0385(18) 0.068(3) 0.0345(19) -0.0057(17) 0.0122(16) -0.0108(17)
O21 0.085(10) 0.142(14) 0.112(12) -0.076(11) 0.074(10) -0.066(10)
O24 0.053(7) 0.124(12) 0.052(8) 0.005(8) 0.013(6) -0.022(8)
O25 0.072(9) 0.082(10) 0.058(8) -0.011(7) 0.002(7) -0.001(8)
O26 0.090(11) 0.069(9) 0.073(10) 0.004(8) -0.010(9) 0.001(8)
C203 0.036(11) 0.052(14) 0.009(9) -0.007(9) 0.015(9) -0.021(10)
C206 0.12(2) 0.09(2) 0.15(3) 0.06(2) -0.03(2) -0.030(19)
C207 0.15(2) 0.082(17) 0.064(15) -0.017(13) -0.023(16) 0.083(18)
C208 0.16(3) 0.17(3) 0.065(16) -0.042(17) 0.064(18) -0.13(2)
C209 0.076(16) 0.16(3) 0.13(2) 0.05(2) 0.077(17) 0.050(18)
C211 0.10(2) 0.18(3) 0.11(2) 0.09(2) 0.021(17) 0.01(2)
C212 0.058(14) 0.19(3) 0.11(2) -0.01(2) 0.059(16) -0.009(17)
K3 0.0262(19) 0.070(3) 0.229(7) 0.018(4) 0.011(3) 0.003(2)
K4 0.105(5) 0.346(12) 0.138(6) -0.180(7) 0.068(4) -0.114(6)

loop_
_atom_type_symbol
_atom_type_description
_atom_type_scat_dispersion_real
_atom_type_scat_dispersion_imag
_atom_type_scat_source
C C 0.0033 0.0016 'International Tables Vol C Tables 4.2.6.8 and 6.1.1.4'
H H 0.0000 0.0000 'International Tables Vol C Tables 4.2.6.8 and 6.1.1.4'
O O 0.0106 0.0060 'International Tables Vol C Tables 4.2.6.8 and 6.1.1.4'
K K 0.2009 0.2494 'International Tables Vol C Tables 4.2.6.8 and 6.1.1.4'
Ge Ge 0.1547 1.8001 'International Tables Vol C Tables 4.2.6.8 and 6.1.1.4'

loop_
_geom_angle_atom_site_label_1
_geom_angle_atom_site_label_2
_geom_angle_atom_site_label_3
_geom_angle
_geom_angle_site_symmetry_1
_geom_angle_site_symmetry_3
Ge9 Ge1 Ge5 102.83(7) . .
Ge9 Ge1 Ge7 60.67(7) . .
Ge5 Ge1 Ge7 106.59(7) . .
Ge9 Ge1 Ge3 106.37(7) . .
Ge5 Ge1 Ge3 58.73(6) . .
Ge7 Ge1 Ge3 60.57(6) . .
Ge9 Ge1 Ge6 52.30(6) . .
Ge5 Ge1 Ge6 52.17(6) . .
Ge7 Ge1 Ge6 90.07(6) . .
Ge3 Ge1 Ge6 88.34(6) . .
Ge9 Ge1 K4 83.66(13) . .
Ge5 Ge1 K4 77.06(18) . .
Ge7 Ge1 K4 144.23(13) . .
Ge3 Ge1 K4 135.75(18) . .
Ge6 Ge1 K4 63.57(10) . .
Ge9 Ge1 K3 135.31(11) . .
Ge5 Ge1 K3 112.90(8) . .
Ge7 Ge1 K3 83.39(12) . .
Ge3 Ge1 K3 72.98(9) . .
Ge6 Ge1 K3 161.09(9) . .
K4 Ge1 K3 128.96(15) . .
Ge9 Ge1 O161 72.5(4) . 4_666
Ge5 Ge1 O161 175.3(4) . 4_666
Ge7 Ge1 O161 71.9(4) . 4_666
Ge3 Ge1 O161 122.7(4) . 4_666
Ge6 Ge1 O161 123.1(4) . 4_666
K4 Ge1 O161 101.5(4) . 4_666
K3 Ge1 O161 71.6(4) . 4_666
Ge9 Ge1 C2A1 111.7(4) . 4_565
Ge5 Ge1 C2A1 145.5(4) . 4_565
Ge7 Ge1 C2A1 91.5(4) . 4_565
Ge3 Ge1 C2A1 110.2(4) . 4_565
Ge6 Ge1 C2A1 159.5(4) . 4_565
K4 Ge1 C2A1 105.2(5) . 4_565
K3 Ge1 C2A1 39.0(4) . 4_565
O161 Ge1 C2A1 39.2(6) 4_666 4_565
Ge9 Ge1 C201 92.7(2) . 4_565
Ge5 Ge1 C201 141.8(2) . 4_565
Ge7 Ge1 C201 111.5(2) . 4_565
Ge3 Ge1 C201 148.4(2) . 4_565
Ge6 Ge1 C201 123.1(2) . 4_565
K4 Ge1 C201 70.1(3) . 4_565
K3 Ge1 C201 75.7(2) . 4_565
O161 Ge1 C201 39.6(4) 4_666 4_565
C2A1 Ge1 C201 38.3(5) 4_565 4_565
Ge8 Ge2 Ge6 107.16(7) . .
Ge8 Ge2 Ge9 103.75(7) . .
Ge6 Ge2 Ge9 60.57(7) . .
Ge8 Ge2 Ge4 58.63(7) . .
Ge6 Ge2 Ge4 60.43(6) . .
Ge9 Ge2 Ge4 105.97(7) . .
Ge8 Ge2 Ge7 52.80(6) . .
Ge6 Ge2 Ge7 91.29(6) . .
Ge9 Ge2 Ge7 52.91(6) . .
Ge4 Ge2 Ge7 88.86(6) . .
Ge8 Ge2 O121 154.6(5) . 4_566
Ge6 Ge2 O121 92.9(5) . 4_566
Ge9 Ge2 O121 72.4(5) . 4_566
Ge4 Ge2 O121 146.7(5) . 4_566
Ge7 Ge2 O121 112.9(5) . 4_566
Ge8 Ge2 K4 86.16(18) . 4_566
Ge6 Ge2 K4 138.95(15) . 4_566
Ge9 Ge2 K4 78.70(14) . 4_566
Ge4 Ge2 K4 144.73(18) . 4_566
Ge7 Ge2 K4 65.72(11) . 4_566
O121 Ge2 K4 68.5(5) 4_566 4_566
Ge8 Ge2 C2A1 157.0(5) . 4_465
Ge6 Ge2 C2A1 71.6(5) . 4_465
Ge9 Ge2 C2A1 95.5(5) . 4_465
Ge4 Ge2 C2A1 104.2(5) . 4_465
Ge7 Ge2 C2A1 148.4(5) . 4_465
O121 Ge2 C2A1 44.7(7) 4_566 4_465
K4 Ge2 C2A1 110.1(5) 4_566 4_465
Ge8 Ge2 K3 114.20(9) . 1_455
Ge6 Ge2 K3 79.93(12) . 1_455
Ge9 Ge2 K3 131.74(11) . 1_455
Ge4 Ge2 K3 72.65(9) . 1_455
Ge7 Ge2 K3 161.52(9) . 1_455
O121 Ge2 K3 84.0(5) 4_566 1_455
K4 Ge2 K3 130.54(15) 4_566 1_455
C2A1 Ge2 K3 42.9(5) 4_465 1_455
Ge8 Ge2 C101 156.1(4) . 4_566
Ge6 Ge2 C101 92.1(3) . 4_566
Ge9 Ge2 C101 73.1(4) . 4_566
Ge4 Ge2 C101 145.3(4) . 4_566
Ge7 Ge2 C101 114.3(4) . 4_566
O121 Ge2 C101 1.6(7) 4_566 4_566
K4 Ge2 C101 70.0(4) 4_566 4_566
C2A1 Ge2 C101 43.1(7) 4_465 4_566
K3 Ge2 C101 82.5(5) 1_455 4_566
Ge5 Ge3 Ge8 104.46(7) . .
Ge5 Ge3 Ge7 105.32(8) . .
Ge8 Ge3 Ge7 59.70(7) . .
Ge5 Ge3 Ge1 59.27(6) . .
Ge8 Ge3 Ge1 105.27(7) . .
Ge7 Ge3 Ge1 58.42(6) . .
Ge5 Ge3 Ge4 53.84(5) . .
Ge8 Ge3 Ge4 53.58(6) . .
Ge7 Ge3 Ge4 91.61(7) . .
Ge1 Ge3 Ge4 91.37(6) . .
Ge5 Ge3 K3 106.27(11) . .
Ge8 Ge3 K3 132.75(10) . .
Ge7 Ge3 K3 77.99(9) . .
Ge1 Ge3 K3 63.41(9) . .
Ge4 Ge3 K3 154.61(9) . .
Ge5 Ge3 K2 165.57(7) . .
Ge8 Ge3 K2 62.60(5) . .
Ge7 Ge3 K2 74.48(6) . .
Ge1 Ge3 K2 128.06(6) . .
Ge4 Ge3 K2 111.81(5) . .
K3 Ge3 K2 87.90(12) . .
Ge5 Ge3 C103 79.9(3) . 3_565
Ge8 Ge3 C103 102.2(4) . 3_565
Ge7 Ge3 C103 161.8(4) . 3_565
Ge1 Ge3 C103 135.1(3) . 3_565
Ge4 Ge3 C103 77.3(3) . 3_565
K3 Ge3 C103 117.8(3) . 3_565
K2 Ge3 C103 96.1(3) . 3_565
Ge5 Ge3 C102 68.7(3) . 1_655
Ge8 Ge3 C102 167.0(3) . 1_655
Ge7 Ge3 C102 132.0(3) . 1_655
Ge1 Ge3 C102 81.2(3) . 1_655
Ge4 Ge3 C102 115.8(3) . 1_655
K3 Ge3 C102 60.2(3) . 1_655
K2 Ge3 C102 122.5(3) . 1_655
C103 Ge3 C102 66.2(5) 3_565 1_655
Ge5 Ge3 Ge2 73.49(5) . .
Ge8 Ge3 Ge2 37.78(5) . .
Ge7 Ge3 Ge2 50.78(5) . .
Ge1 Ge3 Ge2 71.11(5) . .
Ge4 Ge3 Ge2 40.84(4) . .
K3 Ge3 Ge2 124.34(8) . .
K2 Ge3 Ge2 96.46(5) . .
C103 Ge3 Ge2 116.8(3) 3_565 .
C102 Ge3 Ge2 140.9(3) 1_655 .
Ge8 Ge4 Ge5 104.69(7) . .
Ge8 Ge4 Ge6 105.83(8) . .
Ge5 Ge4 Ge6 59.98(7) . .
Ge8 Ge4 Ge2 58.99(7) . .
Ge5 Ge4 Ge2 104.86(7) . .
Ge6 Ge4 Ge2 58.42(6) . .
Ge8 Ge4 Ge3 53.89(5) . .
Ge5 Ge4 Ge3 53.76(5) . .
Ge6 Ge4 Ge3 92.27(7) . .
Ge2 Ge4 Ge3 90.84(6) . .
Ge8 Ge4 K3 107.78(11) . 1_455
Ge5 Ge4 K3 130.03(11) . 1_455
Ge6 Ge4 K3 75.11(9) . 1_455
Ge2 Ge4 K3 63.76(8) . 1_455
Ge3 Ge4 K3 154.60(8) . 1_455
Ge8 Ge4 K1 167.37(7) . .
Ge5 Ge4 K1 63.32(5) . .
Ge6 Ge4 K1 72.39(5) . .
Ge2 Ge4 K1 125.88(7) . .
Ge3 Ge4 K1 113.47(5) . .
K3 Ge4 K1 84.07(12) 1_455 .
Ge8 Ge4 Ge7 37.99(5) . .
Ge5 Ge4 Ge7 73.12(5) . .
Ge6 Ge4 Ge7 72.02(6) . .
Ge2 Ge4 Ge7 50.50(5) . .
Ge3 Ge4 Ge7 40.34(4) . .
K3 Ge4 Ge7 114.26(8) 1_455 .
K1 Ge4 Ge7 133.36(5) . .
Ge8 Ge4 Ge1 73.45(5) . .
Ge5 Ge4 Ge1 37.79(5) . .
Ge6 Ge4 Ge1 51.71(5) . .
Ge2 Ge4 Ge1 70.80(5) . .
Ge3 Ge4 Ge1 40.56(4) . .
K3 Ge4 Ge1 122.86(8) 1_455 .
K1 Ge4 Ge1 96.63(5) . .
Ge7 Ge4 Ge1 36.93(4) . .
Ge8 Ge4 C104 80.0(3) . 3_565
Ge5 Ge4 C104 101.3(3) . 3_565
Ge6 Ge4 C104 161.1(3) . 3_565
Ge2 Ge4 C104 135.5(3) . 3_565
Ge3 Ge4 C104 76.5(3) . 3_565
K3 Ge4 C104 120.8(3) 1_455 3_565
K1 Ge4 C104 97.9(3) . 3_565
Ge7 Ge4 C104 106.4(3) . 3_565
Ge1 Ge4 C104 115.6(3) . 3_565
Ge3 Ge5 Ge4 72.40(7) . .
Ge3 Ge5 Ge1 62.00(6) . .
Ge4 Ge5 Ge1 104.63(7) . .
Ge3 Ge5 Ge6 104.85(7) . .
Ge4 Ge5 Ge6 61.30(6) . .
Ge1 Ge5 Ge6 76.26(7) . .
Ge3 Ge5 K1 140.22(8) . .
Ge4 Ge5 K1 74.87(5) . .
Ge1 Ge5 K1 150.27(8) . .
Ge6 Ge5 K1 77.84(6) . .
Ge3 Ge5 K4 122.79(14) . .
Ge4 Ge5 K4 124.24(10) . .
Ge1 Ge5 K4 60.81(14) . .
Ge6 Ge5 K4 62.94(10) . .
K1 Ge5 K4 94.28(14) . .
Ge3 Ge5 C102 73.7(3) . 1_655
Ge4 Ge5 C102 134.9(3) . 1_655
Ge1 Ge5 C102 84.4(3) . 1_655
Ge6 Ge5 C102 158.3(3) . 1_655
K1 Ge5 C102 117.6(3) . 1_655
K4 Ge5 C102 99.0(3) . 1_655
Ge3 Ge5 Ge9 75.06(6) . .
Ge4 Ge5 Ge9 75.15(6) . .
Ge1 Ge5 Ge9 38.48(5) . .
Ge6 Ge5 Ge9 39.40(5) . .
K1 Ge5 Ge9 117.24(5) . .
K4 Ge5 Ge9 61.75(14) . .
C102 Ge5 Ge9 122.8(3) 1_655 .
Ge3 Ge5 C110 139.1(3) . .
Ge4 Ge5 C110 128.7(3) . .
Ge1 Ge5 C110 125.3(3) . .
Ge6 Ge5 C110 116.1(4) . .
K1 Ge5 C110 56.2(3) . .
K4 Ge5 C110 77.6(4) . .
C102 Ge5 C110 67.8(4) 1_655 .
Ge9 Ge5 C110 138.8(4) . .
Ge3 Ge5 Ge8 37.79(5) . .
Ge4 Ge5 Ge8 37.57(5) . .
Ge1 Ge5 Ge8 73.58(5) . .
Ge6 Ge5 Ge8 73.29(5) . .
K1 Ge5 Ge8 112.34(5) . .
K4 Ge5 Ge8 121.92(15) . .
C102 Ge5 Ge8 110.8(3) 1_655 .
Ge9 Ge5 Ge8 60.17(5) . .
C110 Ge5 Ge8 159.6(4) . .
Ge2 Ge6 Ge5 106.01(7) . .
Ge2 Ge6 Ge9 59.75(7) . .
Ge5 Ge6 Ge9 101.26(8) . .
Ge2 Ge6 Ge4 61.16(6) . .
Ge5 Ge6 Ge4 58.72(6) . .
Ge9 Ge6 Ge4 105.91(8) . .
Ge2 Ge6 Ge1 88.72(6) . .
Ge5 Ge6 Ge1 51.57(5) . .
Ge9 Ge6 Ge1 51.29(6) . .
Ge4 Ge6 Ge1 88.02(6) . .
Ge2 Ge6 C2A5 84.5(5) . 4_465
Ge5 Ge6 C2A5 158.8(5) . 4_465
Ge9 Ge6 C2A5 67.7(5) . 4_465
Ge4 Ge6 C2A5 140.4(5) . 4_465
Ge1 Ge6 C2A5 111.8(5) . 4_465
Ge2 Ge6 K4 140.60(16) . .
Ge5 Ge6 K4 74.97(13) . .
Ge9 Ge6 K4 81.17(17) . .
Ge4 Ge6 K4 133.69(13) . .
Ge1 Ge6 K4 60.45(10) . .
C2A5 Ge6 K4 85.2(5) 4_465 .
Ge2 Ge6 C2A1 64.7(5) . 4_465
Ge5 Ge6 C2A1 157.8(5) . 4_465
Ge9 Ge6 C2A1 91.3(5) . 4_465
Ge4 Ge6 C2A1 100.4(5) . 4_465
Ge1 Ge6 C2A1 142.3(5) . 4_465
C2A5 Ge6 C2A1 43.4(7) 4_465 4_465
K4 Ge6 C2A1 125.5(5) . 4_465
Ge2 Ge6 K1 123.35(7) . .
Ge5 Ge6 K1 60.85(5) . .
Ge9 Ge6 K1 162.07(7) . .
Ge4 Ge6 K1 66.92(5) . .
Ge1 Ge6 K1 111.02(6) . .
C2A5 Ge6 K1 128.6(5) 4_465 .
K4 Ge6 K1 92.22(19) . .
C2A1 Ge6 K1 106.0(5) 4_465 .
Ge2 Ge6 K3 59.81(10) . 1_455
Ge5 Ge6 K3 119.24(7) . 1_455
Ge9 Ge6 K3 113.65(9) . 1_455
Ge4 Ge6 K3 64.54(8) . 1_455
Ge1 Ge6 K3 145.08(9) . 1_455
C2A5 Ge6 K3 81.9(5) 4_465 1_455
K4 Ge6 K3 154.46(14) . 1_455
C2A1 Ge6 K3 38.6(5) 4_465 1_455
K1 Ge6 K3 78.95(10) . 1_455
Ge1 Ge7 Ge8 106.59(8) . .
Ge1 Ge7 Ge9 59.42(7) . .
Ge8 Ge7 Ge9 102.56(8) . .
Ge1 Ge7 Ge3 61.01(6) . .
Ge8 Ge7 Ge3 58.79(7) . .
Ge9 Ge7 Ge3 105.75(8) . .
Ge1 Ge7 Ge2 89.92(7) . .
Ge8 Ge7 Ge2 52.08(6) . .
Ge9 Ge7 Ge2 52.40(6) . .
Ge3 Ge7 Ge2 88.68(6) . .
Ge1 Ge7 K4 134.36(17) . 4_566
Ge8 Ge7 K4 81.91(13) . 4_566
Ge9 Ge7 K4 74.94(17) . 4_566
Ge3 Ge7 K4 140.21(12) . 4_566
Ge2 Ge7 K4 59.60(9) . 4_566
Ge1 Ge7 O161 69.2(4) . 4_666
Ge8 Ge7 O161 173.4(4) . 4_666
Ge9 Ge7 O161 71.0(4) . 4_666
Ge3 Ge7 O161 120.8(4) . 4_666
Ge2 Ge7 O161 122.0(4) . 4_666
K4 Ge7 O161 97.4(4) 4_566 4_666
Ge1 Ge7 K2 122.04(7) . .
Ge8 Ge7 K2 58.66(5) . .
Ge9 Ge7 K2 161.21(7) . .
Ge3 Ge7 K2 65.34(5) . .
Ge2 Ge7 K2 109.47(6) . .
K4 Ge7 K2 101.00(18) 4_566 .
O161 Ge7 K2 127.7(4) 4_666 .
Ge1 Ge7 K3 57.36(9) . .
Ge8 Ge7 K3 117.65(7) . .
Ge9 Ge7 K3 111.59(9) . .
Ge3 Ge7 K3 62.45(7) . .
Ge2 Ge7 K3 143.44(8) . .
K4 Ge7 K3 155.64(12) 4_566 .
O161 Ge7 K3 64.8(4) 4_666 .
K2 Ge7 K3 79.83(10) . .
Ge1 Ge7 Ge4 71.51(5) . .
Ge8 Ge7 Ge4 37.40(5) . .
Ge9 Ge7 Ge4 73.90(6) . .
Ge3 Ge7 Ge4 48.05(5) . .
Ge2 Ge7 Ge4 40.63(4) . .
K4 Ge7 Ge4 97.14(9) 4_566 .
O161 Ge7 Ge4 136.7(4) 4_666 .
K2 Ge7 Ge4 88.66(5) . .
K3 Ge7 Ge4 107.22(7) . .
Ge4 Ge8 Ge3 72.53(7) . .
Ge4 Ge8 Ge2 62.38(6) . .
Ge3 Ge8 Ge2 104.44(7) . .
Ge4 Ge8 Ge7 104.61(8) . .
Ge3 Ge8 Ge7 61.51(6) . .
Ge2 Ge8 Ge7 75.12(8) . .
Ge4 Ge8 K2 139.27(8) . .
Ge3 Ge8 K2 75.44(5) . .
Ge2 Ge8 K2 152.09(9) . .
Ge7 Ge8 K2 80.84(6) . .
Ge4 Ge8 C212 75.2(4) . 1_455
Ge3 Ge8 C212 137.6(4) . 1_455
Ge2 Ge8 C212 83.6(4) . 1_455
Ge7 Ge8 C212 155.5(4) . 1_455
K2 Ge8 C212 115.8(4) . 1_455
Ge4 Ge8 C210 139.4(3) . .
Ge3 Ge8 C210 130.2(3) . .
Ge2 Ge8 C210 123.6(3) . .
Ge7 Ge8 C210 115.9(3) . .
K2 Ge8 C210 56.2(3) . .
C212 Ge8 C210 66.6(5) 1_455 .
Ge4 Ge8 Ge9 74.71(6) . .
Ge3 Ge8 Ge9 74.52(6) . .
Ge2 Ge8 Ge9 38.27(5) . .
Ge7 Ge8 Ge9 38.80(6) . .
K2 Ge8 Ge9 119.64(6) . .
C212 Ge8 Ge9 121.8(4) 1_455 .
C210 Ge8 Ge9 137.9(3) . .
Ge4 Ge8 Ge5 37.75(5) . .
Ge3 Ge8 Ge5 37.75(5) . .
Ge2 Ge8 Ge5 73.49(5) . .
Ge7 Ge8 Ge5 73.25(6) . .
K2 Ge8 Ge5 112.92(5) . .
C212 Ge8 Ge5 112.4(4) 1_455 .
C210 Ge8 Ge5 161.5(3) . .
Ge9 Ge8 Ge5 59.51(5) . .
Ge4 Ge8 K4 117.10(13) . 4_566
Ge3 Ge8 K4 120.10(9) . 4_566
Ge2 Ge8 K4 54.75(13) . 4_566
Ge7 Ge8 K4 58.91(9) . 4_566
K2 Ge8 K4 100.47(13) . 4_566
C212 Ge8 K4 98.8(4) 1_455 4_566
C210 Ge8 K4 82.8(3) . 4_566
Ge9 Ge8 K4 55.69(13) . 4_566
Ge5 Ge8 K4 115.14(13) . 4_566
C2A3 Ge9 Ge1 109.4(19) 4_565 .
C2A3 Ge9 Ge2 146.3(19) 4_565 .
Ge1 Ge9 Ge2 104.22(7) . .
C2A3 Ge9 Ge7 124.9(18) 4_565 .
Ge1 Ge9 Ge7 59.91(6) . .
Ge2 Ge9 Ge7 74.69(7) . .
C2A3 Ge9 Ge6 126.6(18) 4_565 .
Ge1 Ge9 Ge6 76.41(7) . .
Ge2 Ge9 Ge6 59.67(6) . .
Ge7 Ge9 Ge6 104.40(7) . .
C2A3 Ge9 C2A5 72.6(19) 4_565 4_465
Ge1 Ge9 C2A5 131.0(5) . 4_465
Ge2 Ge9 C2A5 83.8(5) . 4_465
Ge7 Ge9 C2A5 158.2(5) . 4_465
Ge6 Ge9 C2A5 66.4(5) . 4_465
C2A3 Ge9 O121 83.3(19) 4_565 4_566
Ge1 Ge9 O121 163.5(5) . 4_566
Ge2 Ge9 O121 63.2(5) . 4_566
Ge7 Ge9 O121 121.9(5) . 4_566
Ge6 Ge9 O121 87.6(5) . 4_566
C2A5 Ge9 O121 41.3(7) 4_465 4_566
C2A3 Ge9 K4 102.0(19) 4_565 4_566
Ge1 Ge9 K4 123.46(15) . 4_566
Ge2 Ge9 K4 59.35(10) . 4_566
Ge7 Ge9 K4 63.55(15) . 4_566
Ge6 Ge9 K4 118.82(10) . 4_566
C2A5 Ge9 K4 102.5(5) 4_465 4_566
O121 Ge9 K4 61.1(5) 4_566 4_566
C2A3 Ge9 C112 47.3(19) 4_565 4_566
Ge1 Ge9 C112 156.5(3) . 4_566
Ge2 Ge9 C112 98.9(3) . 4_566
Ge7 Ge9 C112 131.9(3) . 4_566
Ge6 Ge9 C112 113.1(3) . 4_566
C2A5 Ge9 C112 47.7(6) 4_465 4_566
O121 Ge9 C112 36.5(6) 4_566 4_566
K4 Ge9 C112 72.2(3) 4_566 4_566
C2A3 Ge9 O161 57.1(18) 4_565 4_666
Ge1 Ge9 O161 68.9(4) . 4_666
Ge2 Ge9 O161 142.5(4) . 4_666
Ge7 Ge9 O161 70.2(4) . 4_666
Ge6 Ge9 O161 142.5(4) . 4_666
C2A5 Ge9 O161 129.5(6) 4_465 4_666
O121 Ge9 O161 127.6(6) 4_566 4_666
K4 Ge9 O161 92.7(4) 4_566 4_666
C112 Ge9 O161 94.8(5) 4_566 4_666
C1A9 K1 O12 47.3(7) . .
C1A9 K1 O13 124.3(7) . .
O12 K1 O13 115.0(4) . .
C1A9 K1 O16 26.0(7) . .
O12 K1 O16 59.3(4) . .
O13 K1 O16 147.5(4) . .
C1A9 K1 O14 76.7(7) . .
O12 K1 O14 119.1(4) . .
O13 K1 O14 115.6(4) . .
O16 K1 O14 59.8(3) . .
C1A9 K1 O11 84.1(7) . .
O12 K1 O11 58.6(4) . .
O13 K1 O11 56.4(4) . .
O16 K1 O11 108.5(4) . .
O14 K1 O11 147.8(4) . .
C1A9 K1 O15 113.5(7) . .
O12 K1 O15 154.4(4) . .
O13 K1 O15 57.7(3) . .
O16 K1 O15 112.1(3) . .
O14 K1 O15 58.3(3) . .
O11 K1 O15 108.6(3) . .
C1A9 K1 Ge5 126.6(6) . .
O12 K1 Ge5 83.6(3) . .
O13 K1 Ge5 91.2(2) . .
O16 K1 Ge5 117.9(3) . .
O14 K1 Ge5 126.0(3) . .
O11 K1 Ge5 86.1(2) . .
O15 K1 Ge5 119.3(2) . .
C1A9 K1 C107 45.4(8) . .
O12 K1 C107 77.6(6) . .
O13 K1 C107 152.2(5) . .
O16 K1 C107 20.6(5) . .
O14 K1 C107 42.6(5) . .
O11 K1 C107 129.0(6) . .
O15 K1 C107 99.8(5) . .
Ge5 K1 C107 115.5(4) . .
C1A9 K1 Ge4 144.9(7) . .
O12 K1 Ge4 121.2(3) . .
O13 K1 Ge4 90.7(3) . .
O16 K1 Ge4 120.2(3) . .
O14 K1 Ge4 89.4(3) . .
O11 K1 Ge4 120.1(2) . .
O15 K1 Ge4 84.2(2) . .
Ge5 K1 Ge4 41.81(4) . .
C107 K1 Ge4 103.9(5) . .
C1A9 K1 Ge6 106.0(7) . .
O12 K1 Ge6 86.5(3) . .
O13 K1 Ge6 127.2(3) . .
O16 K1 Ge6 85.3(3) . .
O14 K1 Ge6 88.7(3) . .
O11 K1 Ge6 121.6(2) . .
O15 K1 Ge6 117.9(2) . .
Ge5 K1 Ge6 41.31(4) . .
C107 K1 Ge6 76.1(4) . .
Ge4 K1 Ge6 40.69(4) . .
C1A9 K1 K3 107.2(6) . 1_455
O12 K1 K3 125.7(3) . 1_455
O13 K1 K3 117.6(3) . 1_455
O16 K1 K3 82.1(3) . 1_455
O14 K1 K3 43.3(3) . 1_455
O11 K1 K3 167.6(3) . 1_455
O15 K1 K3 71.9(2) . 1_455
Ge5 K1 K3 83.06(8) . 1_455
C107 K1 K3 61.9(5) . 1_455
Ge4 K1 K3 47.59(7) . 1_455
Ge6 K1 K3 51.24(6) . 1_455
C111 O11 C110 104.8(16) . .
C111 O11 K1 113.5(11) . .
C110 O11 K1 103.0(10) . .
C101 O12 C112 106.1(17) . .
C101 O12 O121 25.2(14) . .
C112 O12 O121 104.8(16) . .
C101 O12 K1 118.9(12) . .
C112 O12 K1 123.0(13) . .
O121 O12 K1 130.9(12) . .
C103 O13 C104 110.6(15) . .
C103 O13 K1 121.3(10) . .
C104 O13 K1 122.5(11) . .
C102 O14 C106 108.4(14) . .
C102 O14 K1 120.3(10) . .
C106 O14 K1 116.3(9) . .
C108 O15 C105 112.3(15) . .
C108 O15 K1 101.6(9) . .
C105 O15 K1 103.2(9) . .
C1A9 O16 C107 154.5(19) . .
C1A9 O16 C109 97.6(17) . .
C107 O16 C109 107.9(16) . .
C1A9 O16 K1 57.9(13) . .
C107 O16 K1 110.3(12) . .
C109 O16 K1 110.7(10) . .
O121 C101 O12 104(4) . .
O121 C101 C1A9 149(4) . .
O12 C101 C1A9 76.9(13) . .
O14 C102 C105 101.6(14) . .
O14 C102 Ge5 106.5(10) . 1_455
C105 C102 Ge5 128.5(11) . 1_455
O14 C102 Ge3 109.7(10) . 1_455
C105 C102 Ge3 92.5(10) . 1_455
Ge5 C102 Ge3 37.53(16) 1_455 1_455
O13 C103 C108 109.4(14) . .
O13 C103 Ge3 125.3(13) . 3_565
C108 C103 Ge3 122.6(12) . 3_565
O13 C103 Ge5 135.1(12) . 3_565
C108 C103 Ge5 110.2(11) . 3_565
Ge3 C103 Ge5 36.86(16) 3_565 3_565
O13 C104 C111 108.9(16) . .
O13 C104 Ge4 111.0(12) . 3_565
C111 C104 Ge4 123.2(13) . 3_565
O15 C105 C102 109.1(14) . .
O14 C106 C107 103.5(14) . .
O14 C106 Ge1 90.3(9) . 1_455
C107 C106 Ge1 106.9(15) . 1_455
O14 C106 Ge5 93.4(9) . 1_455
C107 C106 Ge5 139.7(15) . 1_455
Ge1 C106 Ge5 35.76(15) 1_455 1_455
O16 C107 C106 110.9(18) . .
O16 C107 K1 49.1(9) . .
C106 C107 K1 85.7(10) . .
O15 C108 C103 105.4(14) . .
O15 C108 Ge4 92.6(9) . .
C103 C108 Ge4 113.9(11) . .
O16 C109 C1A9 38.7(10) . .
O11 C110 Ge5 93.7(9) . .
O11 C111 C104 105.2(16) . .
Ge1 O161 Ge7 38.9(3) 4_465 4_465
Ge1 O161 Ge9 38.6(3) 4_465 4_465
Ge7 O161 Ge9 38.8(3) 4_465 4_465
O16 C1A9 C109 43.8(12) . .
O16 C1A9 C101 90.9(17) . .
C109 C1A9 C101 47.1(11) . .
O16 C1A9 K1 96.0(15) . .
C109 C1A9 K1 107.9(13) . .
C101 C1A9 K1 109.4(14) . .
C101 O121 O12 51(4) . .
C101 O121 Ge2 171(4) . 4_565
O12 O121 Ge2 137.9(15) . 4_565
C101 O121 Ge9 139(4) . 4_565
O12 O121 Ge9 106.0(13) . 4_565
Ge2 O121 Ge9 44.4(4) 4_565 4_565
O12 C112 C1A2 88.7(17) . .
O221 K2 O24 68.1(7) . .
O221 K2 O21 49.8(7) . .
O24 K2 O21 115.5(5) . .
O221 K2 O26 129.7(7) . .
O24 K2 O26 115.3(5) . .
O21 K2 O26 116.6(5) . .
O221 K2 O22 18.4(7) . .
O24 K2 O22 57.3(5) . .
O21 K2 O22 58.2(6) . .
O26 K2 O22 145.8(5) . .
O221 K2 O25 108.0(7) . .
O24 K2 O25 58.0(4) . .
O21 K2 O25 149.6(4) . .
O26 K2 O25 57.5(4) . .
O22 K2 O25 108.1(5) . .
O221 K2 O23 95.7(7) . .
O24 K2 O23 151.5(4) . .
O21 K2 O23 60.6(4) . .
O26 K2 O23 56.5(4) . .
O22 K2 O23 112.1(5) . .
O25 K2 O23 109.6(4) . .
O221 K2 C205 25.2(16) . .
O24 K2 C205 61.0(14) . .
O21 K2 C205 55.5(14) . .
O26 K2 C205 154.7(15) . .
O22 K2 C205 9.5(17) . .
O25 K2 C205 115.2(14) . .
O23 K2 C205 113.2(15) . .
O221 K2 Ge8 130.3(7) . .
O24 K2 Ge8 81.1(3) . .
O21 K2 Ge8 124.7(3) . .
O26 K2 Ge8 98.2(3) . .
O22 K2 Ge8 112.0(4) . .
O25 K2 Ge8 85.1(3) . .
O23 K2 Ge8 125.5(3) . .
C205 K2 Ge8 105.5(15) . .
O221 K2 C2A2 46.6(8) . .
O24 K2 C2A2 33.6(5) . .
O21 K2 C2A2 95.7(6) . .
O26 K2 C2A2 106.7(6) . .
O22 K2 C2A2 46.7(6) . .
O25 K2 C2A2 62.4(5) . .
O23 K2 C2A2 118.6(5) . .
C205 K2 C2A2 55.1(15) . .
Ge8 K2 C2A2 114.7(5) . .
O221 K2 Ge3 125.5(6) . .
O24 K2 Ge3 118.1(3) . .
O21 K2 Ge3 89.2(3) . .
O26 K2 Ge3 98.1(3) . .
O22 K2 Ge3 114.8(4) . .
O25 K2 Ge3 120.6(3) . .
O23 K2 Ge3 90.4(3) . .
C205 K2 Ge3 105.4(14) . .
Ge8 K2 Ge3 41.96(4) . .
C2A2 K2 Ge3 149.0(5) . .
O221 K2 Ge7 95.9(7) . .
O24 K2 Ge7 83.0(3) . .
O21 K2 Ge7 87.1(3) . .
O26 K2 Ge7 134.0(3) . .
O22 K2 Ge7 80.0(4) . .
O25 K2 Ge7 118.9(3) . .
O23 K2 Ge7 123.1(3) . .
C205 K2 Ge7 71.3(15) . .
Ge8 K2 Ge7 40.49(4) . .
C2A2 K2 Ge7 109.4(5) . .
Ge3 K2 Ge7 40.18(4) . .
C212 O21 C204 142(2) . .
C212 O21 K2 114.9(14) . .
C204 O21 K2 95.9(18) . .
O221 O22 C201 153(3) . .
O221 O22 K2 72(2) . .
C201 O22 K2 108.1(11) . .
C208 O23 C211 120(2) . .
C208 O23 K2 103.1(12) . .
C211 O23 K2 108.0(13) . .
C203 O24 C202 117.7(15) . .
C203 O24 K2 119.0(12) . .
C202 O24 K2 117.1(10) . .
C203 O24 Ge8 103.4(10) . .
C202 O24 Ge8 130.0(11) . .
K2 O24 Ge8 55.8(2) . .
C209 O25 C210 112.0(17) . .
C209 O25 K2 107.6(12) . .
C210 O25 K2 102.7(12) . .
C206 O26 C207 114(2) . .
C206 O26 K2 122.1(18) . .
C207 O26 K2 117.3(13) . .
C202 C201 O22 107.1(16) . .
C202 C201 Ge1 80.6(12) . 4_566
O22 C201 Ge1 171.8(11) . 4_566
C201 C202 O24 113.4(18) . .
C201 C202 C2A2 117.9(18) . .
O24 C202 C2A2 72.2(14) . .
C201 C202 Ge1 81.6(12) . 4_566
O24 C202 Ge1 117.9(12) . 4_566
C2A2 C202 Ge1 153.9(13) . 4_566
C201 C202 Ge9 116.7(14) . 4_566
O24 C202 Ge9 94.1(10) . 4_566
C2A2 C202 Ge9 124.7(12) . 4_566
Ge1 C202 Ge9 36.19(19) 4_566 4_566
O24 C203 C210 110.6(16) . .
O24 C203 C2A3 105(3) . .
C210 C203 C2A3 119(3) . .
C205 C204 O21 119(4) . .
C204 C205 K2 89(4) . .
O26 C206 C211 110(3) . .
O26 C207 C209 108.1(18) . .
O23 C208 C212 112.6(19) . .
O25 C209 C207 104.7(18) . .
C203 C210 O25 111.2(18) . .
C203 C210 Ge8 104.3(13) . .
O25 C210 Ge8 92.0(11) . .
O23 C211 C206 109(2) . .
O21 C212 C208 110.8(18) . .
O21 C212 Ge8 105.8(15) . 1_655
C208 C212 Ge8 128.2(16) . 1_655
O21 C212 Ge4 109.3(15) . 1_655
C208 C212 Ge4 96.2(16) . 1_655
Ge8 C212 Ge4 36.20(19) 1_655 1_655
C2A1 K3 Ge1 80.9(7) 4_565 .
C2A1 K3 Ge2 67.0(7) 4_565 1_655
Ge1 K3 Ge2 146.54(16) . 1_655
C2A1 K3 Ge3 122.2(7) 4_565 .
Ge1 K3 Ge3 43.61(5) . .
Ge2 K3 Ge3 156.5(2) 1_655 .
C2A1 K3 Ge4 99.9(7) 4_565 1_655
Ge1 K3 Ge4 160.8(2) . 1_655
Ge2 K3 Ge4 43.59(5) 1_655 1_655
Ge3 K3 Ge4 137.67(15) . 1_655
C2A1 K3 Ge6 62.3(7) 4_565 1_655
Ge1 K3 Ge6 130.23(19) . 1_655
Ge2 K3 Ge6 40.25(5) 1_655 1_655
Ge3 K3 Ge6 162.2(2) . 1_655
Ge4 K3 Ge6 40.35(5) 1_655 1_655
C2A1 K3 Ge7 89.6(7) 4_565 .
Ge1 K3 Ge7 39.25(5) . .
Ge2 K3 Ge7 127.62(17) 1_655 .
Ge3 K3 Ge7 39.56(5) . .
Ge4 K3 Ge7 158.9(2) 1_655 .
Ge6 K3 Ge7 151.68(14) 1_655 .
C2A1 K3 K1 99.8(7) 4_565 1_655
Ge1 K3 K1 112.48(16) . 1_655
Ge2 K3 K1 83.30(11) 1_655 1_655
Ge3 K3 K1 113.67(13) . 1_655
Ge4 K3 K1 48.34(8) 1_655 1_655
Ge6 K3 K1 49.80(8) 1_655 1_655
Ge7 K3 K1 148.60(13) . 1_655
C2A1 K3 Ge5 106.3(7) 4_565 .
Ge1 K3 Ge5 28.16(4) . .
Ge2 K3 Ge5 172.86(17) 1_655 .
Ge3 K3 Ge5 29.28(4) . .
Ge4 K3 Ge5 139.04(15) 1_655 .
Ge6 K3 Ge5 135.17(17) 1_655 .
Ge7 K3 Ge5 52.83(4) . .
K1 K3 Ge5 95.80(11) 1_655 .
C2A1 K3 Ge8 94.5(7) 4_565 1_655
Ge1 K3 Ge8 170.02(18) . 1_655
Ge2 K3 Ge8 27.46(4) 1_655 1_655
Ge3 K3 Ge8 136.98(16) . 1_655
Ge4 K3 Ge8 28.66(4) 1_655 1_655
Ge6 K3 Ge8 52.91(5) 1_655 1_655
Ge7 K3 Ge8 132.51(17) . 1_655
K1 K3 Ge8 76.94(7) 1_655 1_655
Ge5 K3 Ge8 158.97(11) . 1_655
C2A1 K3 Ge9 52.1(7) 4_565 1_655
Ge1 K3 Ge9 132.66(13) . 1_655
Ge2 K3 Ge9 20.44(5) 1_655 1_655
Ge3 K3 Ge9 171.25(15) . 1_655
Ge4 K3 Ge9 49.25(5) 1_655 1_655
Ge6 K3 Ge9 25.61(3) 1_655 1_655
Ge7 K3 Ge9 131.76(12) . 1_655
K1 K3 Ge9 74.88(8) 1_655 1_655
Ge5 K3 Ge9 152.72(14) . 1_655
Ge8 K3 Ge9 44.71(3) 1_655 1_655
C2A1 K3 Ge9 73.6(7) 4_565 .
Ge1 K3 Ge9 18.95(5) . .
Ge2 K3 Ge9 132.20(13) 1_655 .
Ge3 K3 Ge9 48.68(5) . .
Ge4 K3 Ge9 173.34(14) 1_655 .
Ge6 K3 Ge9 133.04(13) 1_655 .
Ge7 K3 Ge9 25.77(3) . .
K1 K3 Ge9 130.37(13) 1_655 .
Ge5 K3 Ge9 44.29(3) . .
Ge8 K3 Ge9 151.07(13) 1_655 .
Ge9 K3 Ge9 124.71(9) 1_655 .
Ge2 K4 Ge1 173.5(4) 4_565 .
Ge2 K4 Ge6 125.99(17) 4_565 .
Ge1 K4 Ge6 55.99(8) . .
Ge2 K4 Ge7 54.67(8) 4_565 4_565
Ge1 K4 Ge7 122.6(2) . 4_565
Ge6 K4 Ge7 174.4(4) . 4_565
Ge2 K4 Ge5 144.1(3) 4_565 .
Ge1 K4 Ge5 42.13(7) . .
Ge6 K4 Ge5 42.09(8) . .
Ge7 K4 Ge5 141.4(2) 4_565 .
Ge2 K4 Ge9 41.95(7) 4_565 4_565
Ge1 K4 Ge9 141.2(2) . 4_565
Ge6 K4 Ge9 143.4(3) . 4_565
Ge7 K4 Ge9 41.51(6) 4_565 4_565
Ge5 K4 Ge9 120.8(3) . 4_565
Ge2 K4 Ge9 136.7(2) 4_565 .
Ge1 K4 Ge9 39.70(7) . .
Ge6 K4 Ge9 40.10(7) . .
Ge7 K4 Ge9 134.9(3) 4_565 .
Ge5 K4 Ge9 62.52(8) . .
Ge9 K4 Ge9 176.2(3) 4_565 .
Ge2 K4 Ge8 39.09(8) 4_565 4_565
Ge1 K4 Ge8 134.7(3) . 4_565
Ge6 K4 Ge8 136.9(2) . 4_565
Ge7 K4 Ge8 39.18(8) 4_565 4_565
Ge5 K4 Ge8 176.7(3) . 4_565
Ge9 K4 Ge8 62.01(8) 4_565 4_565
Ge9 K4 Ge8 114.6(3) . 4_565
Ge2 K4 Ge6 17.83(7) 4_565 4_565
Ge1 K4 Ge6 165.38(18) . 4_565
Ge6 K4 Ge6 134.71(18) . 4_565
Ge7 K4 Ge6 47.90(7) 4_565 4_565
Ge5 K4 Ge6 135.1(3) . 4_565
Ge9 K4 Ge6 24.34(4) 4_565 4_565
Ge9 K4 Ge6 154.47(18) . 4_565
Ge8 K4 Ge6 48.17(6) 4_565 4_565
Ge2 K4 Ge3 166.8(3) 4_565 .
Ge1 K4 Ge3 19.38(8) . .
Ge6 K4 Ge3 47.09(7) . .
Ge7 K4 Ge3 133.60(13) 4_565 .
Ge5 K4 Ge3 22.77(4) . .
Ge9 K4 Ge3 134.0(2) 4_565 .
Ge9 K4 Ge3 48.41(6) . .
Ge8 K4 Ge3 154.0(2) 4_565 .
Ge6 K4 Ge3 154.8(2) 4_565 .
Ge2 K4 Ge4 138.1(2) 4_565 .
Ge1 K4 Ge4 46.04(8) . .
Ge6 K4 Ge4 19.86(6) . .
Ge7 K4 Ge4 163.29(17) 4_565 .
Ge5 K4 Ge4 22.23(4) . .
Ge9 K4 Ge4 135.7(3) 4_565 .
Ge9 K4 Ge4 48.09(6) . .
Ge8 K4 Ge4 156.65(18) 4_565 .
Ge6 K4 Ge4 139.34(19) 4_565 .
Ge3 K4 Ge4 31.46(3) . .
Ge2 K4 Ge1 45.55(7) 4_565 4_565
Ge1 K4 Ge1 134.05(14) . 4_565
Ge6 K4 Ge1 165.7(3) . 4_565
Ge7 K4 Ge1 19.14(6) 4_565 4_565
Ge5 K4 Ge1 134.6(2) . 4_565
Ge9 K4 Ge1 22.37(5) 4_565 4_565
Ge9 K4 Ge1 154.0(2) . 4_565
Ge8 K4 Ge1 47.34(5) 4_565 4_565
Ge6 K4 Ge1 33.28(3) 4_565 4_565
Ge3 K4 Ge1 137.72(12) . 4_565
Ge4 K4 Ge1 154.7(2) . 4_565
C202 C2A2 K2 81.4(12) . .
Ge6 C2A5 Ge9 45.9(4) 4_666 4_666
Ge6 C2A5 Ge2 39.9(3) 4_666 4_666
Ge9 C2A5 Ge2 39.9(3) 4_666 4_666
K3 C2A1 Ge2 70.1(7) 4_566 4_666
K3 C2A1 Ge6 79.1(8) 4_566 4_666
Ge2 C2A1 Ge6 43.7(4) 4_666 4_666
K3 C2A1 Ge1 60.0(6) 4_566 4_566
Ge2 C2A1 Ge1 129.3(9) 4_666 4_566
Ge6 C2A1 Ge1 127.3(8) 4_666 4_566
O22 O221 K2 90(2) . .
C203 C2A3 Ge9 156(4) . 4_566
C203 C2A3 Ge1 120(3) . 4_566
Ge9 C2A3 Ge1 35.5(11) 4_566 4_566

loop_
_geom_bond_atom_site_label_1
_geom_bond_atom_site_label_2
_geom_bond_distance
_geom_bond_site_symmetry_2
Ge1 Ge9 2.564(2) .
Ge1 Ge5 2.576(2) .
Ge1 Ge7 2.577(2) .
Ge1 Ge3 2.646(2) .
Ge1 Ge6 3.194(2) .
Ge1 K4 3.352(5) .
Ge1 K3 3.430(4) .
Ge1 O161 3.84(3) 4_666
Ge1 C2A1 3.91(3) 4_565
Ge1 C201 4.049(14) 4_565
Ge2 Ge8 2.563(2) .
Ge2 Ge6 2.577(2) .
Ge2 Ge9 2.579(2) .
Ge2 Ge4 2.650(2) .
Ge2 Ge7 3.140(2) .
Ge2 O121 3.29(3) 4_566
Ge2 K4 3.319(5) 4_566
Ge2 C2A1 3.37(3) 4_465
Ge2 K3 3.447(4) 1_455
Ge2 C101 3.99(2) 4_566
Ge3 Ge5 2.561(2) .
Ge3 Ge8 2.563(2) .
Ge3 Ge7 2.634(2) .
Ge3 Ge4 3.026(2) .
Ge3 K3 3.667(4) .
Ge3 K2 3.711(3) .
Ge3 C103 3.811(19) 3_565
Ge3 C102 4.036(18) 1_655
Ge4 Ge8 2.553(2) .
Ge4 Ge5 2.563(2) .
Ge4 Ge6 2.631(2) .
Ge4 K3 3.668(4) 1_455
Ge4 K1 3.712(3) .
Ge4 Ge7 4.068(2) .
Ge4 C104 4.09(2) 3_565
Ge5 Ge6 2.597(2) .
Ge5 K1 3.436(3) .
Ge5 K4 3.742(7) .
Ge5 C102 3.918(17) 1_655
Ge5 Ge9 4.018(2) .
Ge5 C110 4.03(2) .
Ge5 Ge8 4.051(2) .
Ge6 Ge9 2.600(3) .
Ge6 C2A5 3.32(3) 4_465
Ge6 K4 3.450(5) .
Ge6 C2A1 3.54(3) 4_465
Ge6 K1 3.846(3) .
Ge6 K3 3.927(5) 1_455
Ge7 Ge8 2.588(3) .
Ge7 Ge9 2.597(3) .
Ge7 K4 3.508(6) 4_566
Ge7 O161 3.90(3) 4_666
Ge7 K2 3.934(4) .
Ge7 K3 4.046(5) .
Ge8 K2 3.404(3) .
Ge8 C212 4.03(2) 1_455
Ge8 C210 4.04(2) .
Ge8 Ge9 4.045(3) .
Ge8 K4 4.055(8) 4_566
Ge9 C2A3 2.54(8) 4_565
Ge9 C2A5 3.35(3) 4_465
Ge9 O121 3.51(3) 4_566
Ge9 K4 3.783(7) 4_566
Ge9 C112 3.91(2) 4_566
Ge9 O161 3.92(3) 4_666
K1 C1A9 2.40(3) .
K1 O12 2.795(14) .
K1 O13 2.790(12) .
K1 O16 2.820(12) .
K1 O14 2.865(11) .
K1 O11 2.941(12) .
K1 O15 2.965(11) .
K1 C107 3.50(2) .
K1 K3 4.942(7) 1_455
O11 C111 1.39(2) .
O11 C110 1.45(2) .
O12 C101 1.29(3) .
O12 C112 1.36(2) .
O12 O121 1.61(3) .
O13 C103 1.38(2) .
O13 C104 1.39(2) .
O14 C102 1.43(2) .
O14 C106 1.44(2) .
O15 C108 1.428(19) .
O15 C105 1.454(19) .
O16 C1A9 1.24(3) .
O16 C107 1.31(3) .
O16 C109 1.38(2) .
C101 O121 0.70(3) .
C101 C1A9 2.00(3) .
C102 C105 1.51(3) .
C102 Ge5 3.918(17) 1_455
C102 Ge3 4.036(18) 1_455
C103 C108 1.53(3) .
C103 Ge3 3.811(19) 3_565
C103 Ge5 4.203(17) 3_565
C104 C111 1.52(3) .
C104 Ge4 4.09(2) 3_565
C106 C107 1.59(3) .
C106 Ge1 4.172(19) 1_455
C106 Ge5 4.217(18) 1_455
C109 C1A9 1.97(3) .
C1A2 C112 1.42(3) .
O161 Ge1 3.84(3) 4_465
O161 Ge7 3.90(3) 4_465
O161 Ge9 3.92(3) 4_465
O121 Ge2 3.29(3) 4_565
O121 Ge9 3.51(3) 4_565
K2 O221 2.72(3) .
K2 O24 2.814(13) .
K2 O21 2.883(13) .
K2 O26 2.863(15) .
K2 O22 2.86(2) .
K2 O25 2.962(14) .
K2 O23 2.956(14) .
K2 C205 3.34(8) .
K2 C2A2 3.50(3) .
O21 C212 1.42(3) .
O21 C204 1.92(5) .
O22 O221 0.90(3) .
O22 C201 1.51(3) .
O23 C208 1.41(3) .
O23 C211 1.44(3) .
O24 C203 1.38(2) .
O24 C202 1.43(2) .
O25 C209 1.40(3) .
O25 C210 1.40(2) .
O26 C206 1.34(3) .
O26 C207 1.47(3) .
C201 C202 1.25(2) .
C201 Ge1 4.049(14) 4_566
C202 C2A2 1.82(4) .
C202 Ge1 4.04(2) 4_566
C202 Ge9 4.20(2) 4_566
C203 C210 1.40(3) .
C203 C2A3 1.85(8) .
C204 C205 1.45(8) .
C206 C211 1.46(4) .
C207 C209 1.49(3) .
C208 C212 1.48(3) .
C212 Ge8 4.03(2) 1_655
C212 Ge4 4.18(2) 1_655
K3 C2A1 2.49(3) 4_565
K3 Ge2 3.447(4) 1_655
K3 Ge4 3.668(4) 1_655
K3 Ge6 3.927(5) 1_655
K3 K1 4.942(7) 1_655
K3 Ge8 5.069(4) 1_655
K3 Ge9 5.511(4) 1_655
K4 Ge2 3.319(5) 4_565
K4 Ge7 3.508(6) 4_565
K4 Ge9 3.783(7) 4_565
K4 Ge8 4.055(8) 4_565
K4 Ge6 5.528(6) 4_565
K4 Ge1 5.620(5) 4_565
C2A5 Ge6 3.32(3) 4_666
C2A5 Ge9 3.35(3) 4_666
C2A5 Ge2 4.00(3) 4_666
C2A1 K3 2.49(3) 4_566
C2A1 Ge2 3.37(3) 4_666
C2A1 Ge6 3.54(3) 4_666
C2A1 Ge1 3.91(3) 4_566
C2A3 Ge9 2.54(8) 4_566
C2A3 Ge1 4.16(8) 4_566
